data_7205798
loop_
_publ_author_name
'Xu, Jing'
'Su, Weiping'
'Hong, Maochun'

_publ_section_title
;
 3D lanthanide--transition-metal--organic frameworks constructed from
 tetranuclear {Ln4} SBUs and Cu centres with fsc net
;
_journal_issue 12
_journal_name_full CrystEngComm
_journal_page_first 3998
_journal_paper_doi 10.1039/c0ce00800a
_journal_volume 13
_journal_year 2011
_chemical_formula_sum 'C20 H16 Cu0.5 N3 O17 S Sm2'
_chemical_formula_weight 934.89
_chemical_name_systematic
;
?
;
_space_group_IT_number 2
_symmetry_cell_setting triclinic
_symmetry_space_group_name_Hall '-P 1'
_symmetry_space_group_name_H-M 'P -1'
_atom_sites_solution_hydrogens geom
_atom_sites_solution_primary direct
_atom_sites_solution_secondary difmap
_audit_creation_method SHELXL-97
_cell_angle_alpha 88.736(14)
_cell_angle_beta 66.916(7)
_cell_angle_gamma 80.309(10)
_cell_formula_units_Z 2
_cell_length_a 10.490(4)
_cell_length_b 10.903(5)
_cell_length_c 13.026(5)
_cell_measurement_reflns_used 3328
_cell_measurement_temperature 293(2)
_cell_measurement_theta_max 27.4294
_cell_measurement_theta_min 2.1429
_cell_volume 1349.4(10)
_computing_cell_refinement 'CrystalClear (Rigaku Corp., 2000)'
_computing_data_collection 'CrystalClear (Rigaku Corp., 2000)'
_computing_data_reduction 'CrystalClear (Rigaku Corp., 2000)'
_computing_molecular_graphics SHELXTL
_computing_publication_material SHELXTL
_computing_structure_refinement 'SHELXL-97 (Sheldrick, 1997)'
_computing_structure_solution 'SHELXS-97 (Sheldrick, 1990)'
_diffrn_ambient_temperature 293(2)
_diffrn_measured_fraction_theta_full 0.960
_diffrn_measured_fraction_theta_max 0.960
_diffrn_measurement_device_type 'SCXmini CCD'
_diffrn_measurement_method CCD_Profile_fitting
_diffrn_radiation_monochromator graphite
_diffrn_radiation_source 'fine-focus sealed tube'
_diffrn_radiation_type MoK\a
_diffrn_radiation_wavelength 0.71073
_diffrn_reflns_av_R_equivalents 0.0602
_diffrn_reflns_av_sigmaI/netI 0.0974
_diffrn_reflns_limit_h_max 13
_diffrn_reflns_limit_h_min -13
_diffrn_reflns_limit_k_max 13
_diffrn_reflns_limit_k_min -13
_diffrn_reflns_limit_l_max 16
_diffrn_reflns_limit_l_min -16
_diffrn_reflns_number 10587
_diffrn_reflns_theta_full 27.43
_diffrn_reflns_theta_max 27.43
_diffrn_reflns_theta_min 2.14
_diffrn_standards_decay_% none
_diffrn_standards_interval_count none
_diffrn_standards_interval_time none
_diffrn_standards_number none
_exptl_absorpt_coefficient_mu 4.858
_exptl_absorpt_correction_T_max 0.615
_exptl_absorpt_correction_T_min 0.537
_exptl_absorpt_correction_type multi-scan
_exptl_absorpt_process_details 'SADABS (Sheldrick, 1996)'
_exptl_crystal_colour Light-blue
_exptl_crystal_density_diffrn 2.301
_exptl_crystal_density_method 'not measured'
_exptl_crystal_description Prism
_exptl_crystal_F_000 895
_exptl_crystal_size_max 0.1300
_exptl_crystal_size_mid 0.1200
_exptl_crystal_size_min 0.1000
_refine_diff_density_max 5.263
_refine_diff_density_min -2.460
_refine_diff_density_rms 0.486
_refine_ls_extinction_coef 0.0084(9)
_refine_ls_extinction_expression Fc^*^=kFc[1+0.001xFc^2^\l^3^/sin(2\q)]^-1/4^
_refine_ls_extinction_method SHELXL
_refine_ls_goodness_of_fit_ref 1.141
_refine_ls_hydrogen_treatment constr
_refine_ls_matrix_type full
_refine_ls_number_parameters 395
_refine_ls_number_reflns 5915
_refine_ls_number_restraints 0
_refine_ls_restrained_S_all 1.141
_refine_ls_R_factor_all 0.0904
_refine_ls_R_factor_gt 0.0733
_refine_ls_shift/su_max 0.001
_refine_ls_shift/su_mean 0.000
_refine_ls_structure_factor_coef Fsqd
_refine_ls_weighting_details 'calc w=1/[\s^2^(Fo^2^)+(0.1103P)^2^+3.8679P] where P=(Fo^2^+2Fc^2^)/3'
_refine_ls_weighting_scheme calc
_refine_ls_wR_factor_gt 0.1909
_refine_ls_wR_factor_ref 0.2239
_reflns_number_gt 4809
_reflns_number_total 5915
_reflns_threshold_expression >2sigma(I)
_cod_data_source_file c0ce00800a.txt
_cod_data_source_block 1_779196
_cod_depositor_comments
;
The following automatic conversions were performed:
'_symmetry_cell_setting' value 'Triclinic' changed to 'triclinic'
according to '/home/saulius/struct/CIF-dictionaries/cif_core.dic'
dictionary named 'cif_core.dic' version 2.4.1 from
2010-06-29.

'_exptl_absorpt_correction_type' value 'Multi-scan' changed
to 'multi-scan' according to
'/home/saulius/struct/CIF-dictionaries/cif_core.dic' dictionary named
'cif_core.dic' version 2.4.1 from 2010-06-29.

Automatic conversion script
Id: cif_fix_enum 1555 2011-01-17 13:19:09Z saulius 
;
_cod_original_sg_symbol_H-M P-1
_cod_original_formula_sum 'C20 H16 Cu0.50 N3 O17 S Sm2'
_cod_database_code 7205798

loop_
_symmetry_equiv_pos_as_xyz
'x, y, z'
'-x, -y, -z'

loop_
_atom_site_label
_atom_site_type_symbol
_atom_site_fract_x
_atom_site_fract_y
_atom_site_fract_z
_atom_site_U_iso_or_equiv
_atom_site_adp_type
_atom_site_occupancy
_atom_site_symmetry_multiplicity
_atom_site_calc_flag
_atom_site_refinement_flags
_atom_site_disorder_assembly
_atom_site_disorder_group
Sm1 Sm 0.98370(5) 0.61422(5) 0.13179(4) 0.0259(2) Uani 1 1 d . . .
Sm2 Sm 0.60080(5) 0.40082(5) 0.18921(4) 0.0276(2) Uani 1 1 d . . .
Cu Cu 0.5000 0.0000 0.5000 0.0441(6) Uani 1 2 d S . .
S S 0.7524(3) 0.6593(3) 0.0316(2) 0.0281(6) Uani 1 1 d . . .
O1 O 0.8584(9) 0.7248(7) 0.3098(6) 0.0349(18) Uani 1 1 d . . .
O2 O 0.7587(10) 0.9020(9) 0.4173(8) 0.058(3) Uani 1 1 d . . .
O3 O 1.1604(7) 0.6887(7) -0.0365(7) 0.0344(18) Uani 1 1 d . . .
O4 O 1.2835(9) 0.8293(9) -0.1287(8) 0.048(2) Uani 1 1 d . . .
O5 O 1.2023(8) 0.5985(8) 0.1614(7) 0.0372(19) Uani 1 1 d . . .
O6 O 1.3649(8) 0.4979(8) 0.2197(7) 0.042(2) Uani 1 1 d . . .
O7 O 0.7975(8) 0.4842(7) 0.2215(6) 0.0316(17) Uani 1 1 d . . .
O8 O 0.7213(8) 0.3250(8) 0.3188(7) 0.044(2) Uani 1 1 d . . .
O9 O 0.8918(7) 0.5720(8) -0.0164(7) 0.0319(17) Uani 1 1 d . . .
O10 O 0.7680(9) 0.7348(8) 0.1165(7) 0.0373(19) Uani 1 1 d . . .
O11 O 0.6422(7) 0.5829(8) 0.0868(7) 0.039(2) Uani 1 1 d . . .
O12 O 0.7219(9) 0.7293(8) -0.0531(7) 0.043(2) Uani 1 1 d . . .
O13 O 0.4901(9) 0.5290(9) 0.3635(8) 0.046(2) Uani 1 1 d . . .
H13A H 0.4867 0.5358 0.2994 0.056 Uiso 1 1 d R . .
H13B H 0.4173 0.5751 0.4099 0.056 Uiso 1 1 d R . .
O14 O 0.5649(9) 0.3451(9) 0.0204(7) 0.045(2) Uani 1 1 d . . .
H14A H 0.6423 0.3141 -0.0320 0.054 Uiso 1 1 d R . .
H14B H 0.4990 0.3380 -0.0005 0.054 Uiso 1 1 d R . .
O15 O 0.4613(8) 0.2563(8) 0.2927(7) 0.0399(19) Uani 1 1 d . . .
O16 O 0.5161(10) 0.1535(9) 0.4221(7) 0.047(2) Uani 1 1 d . . .
O17 O 0.6390(9) 0.6217(8) 0.4617(7) 0.044(2) Uani 1 1 d . . .
H17B H 0.6016 0.6952 0.4894 0.053 Uiso 1 1 d R . .
H17C H 0.7146 0.6261 0.4056 0.053 Uiso 1 1 d R . .
N1 N 1.0160(9) 0.8376(8) 0.1419(7) 0.0270(18) Uani 1 1 d . . .
N2 N 1.0188(9) 0.4573(9) 0.2745(8) 0.030(2) Uani 1 1 d . . .
N3 N 0.4560(11) -0.0520(10) 0.3712(9) 0.046(3) Uani 1 1 d . . .
C1 C 0.9374(13) 0.9099(12) 0.2347(10) 0.041(3) Uani 1 1 d . . .
C2 C 0.9421(15) 1.0369(12) 0.2450(12) 0.046(3) Uani 1 1 d . . .
H2A H 0.8808 1.0857 0.3083 0.056 Uiso 1 1 calc R . .
C3 C 1.0415(14) 1.0865(12) 0.1574(12) 0.047(3) Uani 1 1 d . . .
H3A H 1.0534 1.1681 0.1640 0.056 Uiso 1 1 calc R . .
C4 C 1.1265(13) 1.0125(12) 0.0561(11) 0.044(3) Uani 1 1 d . . .
H4A H 1.1898 1.0454 -0.0056 0.052 Uiso 1 1 calc R . .
C5 C 1.1086(11) 0.8867(9) 0.0554(9) 0.027(2) Uani 1 1 d . . .
C6 C 0.8405(12) 0.8422(12) 0.3304(10) 0.038(3) Uani 1 1 d . . .
C7 C 1.1899(11) 0.8005(12) -0.0441(10) 0.035(3) Uani 1 1 d . . .
C8 C 1.1311(11) 0.4522(11) 0.2996(9) 0.032(2) Uani 1 1 d . . .
C9 C 1.1494(12) 0.3800(14) 0.3838(11) 0.044(3) Uani 1 1 d . . .
H9A H 1.2296 0.3743 0.3991 0.053 Uiso 1 1 calc R . .
C10 C 1.0385(13) 0.3156(13) 0.4450(12) 0.047(3) Uani 1 1 d . . .
H10A H 1.0421 0.2710 0.5057 0.056 Uiso 1 1 calc R . .
C11 C 0.9270(13) 0.3179(12) 0.4164(10) 0.041(3) Uani 1 1 d . . .
H11A H 0.8576 0.2706 0.4529 0.049 Uiso 1 1 calc R . .
C12 C 0.9202(11) 0.3919(11) 0.3324(8) 0.028(2) Uani 1 1 d . . .
C13 C 1.2411(11) 0.5245(11) 0.2222(9) 0.032(2) Uani 1 1 d . . .
C14 C 0.8065(11) 0.3970(11) 0.2893(9) 0.030(2) Uani 1 1 d . . .
C15 C 0.4521(14) 0.0400(16) 0.3033(12) 0.052(4) Uani 1 1 d . . .
C16 C 0.4202(17) 0.0317(15) 0.2121(12) 0.057(4) Uani 1 1 d . . .
H16A H 0.4160 0.0987 0.1674 0.069 Uiso 1 1 calc R . .
C17 C 0.394(2) -0.0866(15) 0.1902(15) 0.070(5) Uani 1 1 d . . .
H17A H 0.3724 -0.0988 0.1287 0.084 Uiso 1 1 calc R . .
C18 C 0.3993(18) -0.1840(14) 0.2597(15) 0.064(4) Uani 1 1 d . . .
H18A H 0.3835 -0.2617 0.2444 0.077 Uiso 1 1 calc R . .
C19 C 0.4285(16) -0.1640(13) 0.3513(12) 0.051(3) Uani 1 1 d . . .
H19A H 0.4294 -0.2277 0.3998 0.061 Uiso 1 1 calc R . .
C20 C 0.4785(13) 0.1630(13) 0.3403(10) 0.040(3) Uani 1 1 d . . .

loop_
_atom_site_aniso_label
_atom_site_aniso_U_11
_atom_site_aniso_U_22
_atom_site_aniso_U_33
_atom_site_aniso_U_23
_atom_site_aniso_U_13
_atom_site_aniso_U_12
Sm1 0.0231(3) 0.0259(4) 0.0306(3) 0.0049(2) -0.0114(2) -0.0078(2)
Sm2 0.0229(3) 0.0297(4) 0.0322(4) 0.0070(2) -0.0117(2) -0.0081(2)
Cu 0.0483(12) 0.0483(14) 0.0374(12) 0.0036(10) -0.0136(10) -0.0212(11)
S 0.0225(11) 0.0273(14) 0.0378(14) 0.0057(11) -0.0148(10) -0.0063(10)
O1 0.047(5) 0.029(4) 0.031(4) 0.001(3) -0.015(3) -0.015(4)
O2 0.055(6) 0.047(6) 0.049(6) -0.011(5) 0.004(5) -0.010(5)
O3 0.023(3) 0.032(4) 0.042(5) -0.003(3) -0.006(3) -0.007(3)
O4 0.038(5) 0.041(5) 0.057(6) 0.015(4) -0.010(4) -0.012(4)
O5 0.027(4) 0.038(5) 0.051(5) 0.013(4) -0.019(4) -0.008(3)
O6 0.022(4) 0.048(5) 0.060(6) 0.015(4) -0.019(4) -0.009(4)
O7 0.028(4) 0.033(4) 0.035(4) 0.007(3) -0.013(3) -0.009(3)
O8 0.039(4) 0.047(5) 0.062(6) 0.032(4) -0.029(4) -0.029(4)
O9 0.020(3) 0.035(4) 0.043(4) 0.001(4) -0.015(3) -0.004(3)
O10 0.044(5) 0.034(5) 0.037(4) -0.006(4) -0.019(4) -0.002(4)
O11 0.024(4) 0.039(5) 0.063(5) 0.027(4) -0.023(4) -0.015(3)
O12 0.046(5) 0.051(6) 0.041(5) 0.022(4) -0.028(4) -0.011(4)
O13 0.040(5) 0.057(6) 0.045(5) -0.008(4) -0.019(4) -0.008(4)
O14 0.038(5) 0.060(6) 0.048(5) 0.010(5) -0.025(4) -0.015(4)
O15 0.031(4) 0.031(5) 0.051(5) 0.007(4) -0.008(4) -0.011(4)
O16 0.059(6) 0.037(5) 0.041(5) 0.000(4) -0.012(4) -0.017(4)
O17 0.045(5) 0.039(5) 0.040(5) -0.008(4) -0.006(4) -0.013(4)
N1 0.033(4) 0.021(5) 0.030(5) 0.001(4) -0.014(4) -0.009(4)
N2 0.024(4) 0.032(5) 0.035(5) 0.004(4) -0.010(4) -0.012(4)
N3 0.043(6) 0.043(6) 0.054(7) 0.023(5) -0.019(5) -0.016(5)
C1 0.043(7) 0.039(7) 0.038(7) -0.003(5) -0.009(5) -0.013(6)
C2 0.056(8) 0.026(6) 0.057(8) -0.002(6) -0.022(6) -0.005(6)
C3 0.054(8) 0.024(6) 0.058(8) 0.007(6) -0.018(6) -0.008(6)
C4 0.043(7) 0.034(7) 0.050(8) 0.014(6) -0.010(6) -0.016(6)
C5 0.036(5) 0.017(5) 0.036(6) 0.010(4) -0.022(5) -0.011(4)
C6 0.031(6) 0.042(7) 0.039(7) 0.004(5) -0.011(5) -0.004(5)
C7 0.022(5) 0.039(7) 0.043(7) 0.015(5) -0.010(5) -0.009(5)
C8 0.033(5) 0.032(6) 0.034(6) 0.002(5) -0.013(4) -0.016(5)
C9 0.026(5) 0.061(9) 0.054(8) 0.013(7) -0.025(5) -0.010(6)
C10 0.035(6) 0.050(8) 0.064(9) 0.034(7) -0.025(6) -0.022(6)
C11 0.039(6) 0.048(8) 0.043(7) 0.016(6) -0.020(5) -0.020(6)
C12 0.037(6) 0.033(6) 0.020(5) 0.002(4) -0.016(4) -0.009(5)
C13 0.024(5) 0.041(7) 0.033(6) 0.001(5) -0.009(4) -0.014(5)
C14 0.026(5) 0.038(7) 0.030(5) -0.001(5) -0.013(4) -0.011(5)
C15 0.038(7) 0.069(10) 0.050(8) 0.015(7) -0.018(6) -0.014(7)
C16 0.075(10) 0.051(9) 0.046(8) 0.002(7) -0.025(7) -0.009(8)
C17 0.108(14) 0.049(10) 0.080(12) 0.000(8) -0.062(11) -0.020(10)
C18 0.080(11) 0.033(8) 0.087(12) 0.004(8) -0.044(10) -0.001(8)
C19 0.067(9) 0.036(7) 0.055(8) -0.007(6) -0.029(7) -0.011(7)
C20 0.041(6) 0.045(8) 0.029(6) 0.011(5) -0.008(5) -0.008(6)

loop_
_atom_type_symbol
_atom_type_description
_atom_type_scat_dispersion_real
_atom_type_scat_dispersion_imag
_atom_type_scat_source
C C 0.0033 0.0016 'International Tables Vol C Tables 4.2.6.8 and 6.1.1.4'
N N 0.0061 0.0033 'International Tables Vol C Tables 4.2.6.8 and 6.1.1.4'
O O 0.0106 0.0060 'International Tables Vol C Tables 4.2.6.8 and 6.1.1.4'
S S 0.1246 0.1234 'International Tables Vol C Tables 4.2.6.8 and 6.1.1.4'
Cu Cu 0.3201 1.2651 'International Tables Vol C Tables 4.2.6.8 and 6.1.1.4'
Sm Sm -0.1638 3.4418 'International Tables Vol C Tables 4.2.6.8 and 6.1.1.4'
H H 0.0000 0.0000 'International Tables Vol C Tables 4.2.6.8 and 6.1.1.4'

loop_
_geom_angle_atom_site_label_1
_geom_angle_atom_site_label_2
_geom_angle_atom_site_label_3
_geom_angle
_geom_angle_site_symmetry_1
_geom_angle_site_symmetry_3
_geom_angle_publ_flag
O1 Sm1 O9 152.4(3) . 2_765 ?
O1 Sm1 O5 89.4(3) . . ?
O9 Sm1 O5 82.4(3) 2_765 . ?
O1 Sm1 O3 126.6(3) . . ?
O9 Sm1 O3 75.7(3) 2_765 . ?
O5 Sm1 O3 72.2(3) . . ?
O1 Sm1 O10 75.9(3) . . ?
O9 Sm1 O10 120.7(2) 2_765 . ?
O5 Sm1 O10 152.6(3) . . ?
O3 Sm1 O10 98.0(3) . . ?
O1 Sm1 O7 79.8(3) . . ?
O9 Sm1 O7 83.6(3) 2_765 . ?
O5 Sm1 O7 125.3(3) . . ?
O3 Sm1 O7 151.0(3) . . ?
O10 Sm1 O7 75.3(3) . . ?
O1 Sm1 N1 63.6(3) . . ?
O9 Sm1 N1 137.7(3) 2_765 . ?
O5 Sm1 N1 75.7(3) . . ?
O3 Sm1 N1 63.3(3) . . ?
O10 Sm1 N1 77.1(3) . . ?
O7 Sm1 N1 138.4(3) . . ?
O1 Sm1 O9 128.5(3) . . ?
O9 Sm1 O9 66.1(3) 2_765 . ?
O5 Sm1 O9 141.7(3) . . ?
O3 Sm1 O9 79.0(2) . . ?
O10 Sm1 O9 55.0(2) . . ?
O7 Sm1 O9 74.1(2) . . ?
N1 Sm1 O9 113.1(3) . . ?
O1 Sm1 N2 75.5(3) . . ?
O9 Sm1 N2 77.3(3) 2_765 . ?
O5 Sm1 N2 62.9(3) . . ?
O3 Sm1 N2 129.9(3) . . ?
O10 Sm1 N2 132.2(3) . . ?
O7 Sm1 N2 62.4(3) . . ?
N1 Sm1 N2 121.1(3) . . ?
O9 Sm1 N2 125.5(3) . . ?
O1 Sm1 S 100.6(2) . . ?
O9 Sm1 S 93.52(18) 2_765 . ?
O5 Sm1 S 164.6(2) . . ?
O3 Sm1 S 92.39(19) . . ?
O10 Sm1 S 27.21(18) . . ?
O7 Sm1 S 68.56(18) . . ?
N1 Sm1 S 98.2(2) . . ?
O9 Sm1 S 28.35(17) . . ?
N2 Sm1 S 130.80(19) . . ?
O15 Sm2 O11 154.7(3) . . ?
O15 Sm2 O6 76.1(3) . 1_455 ?
O11 Sm2 O6 78.9(3) . 1_455 ?
O15 Sm2 O13 84.4(3) . . ?
O11 Sm2 O13 89.9(3) . . ?
O6 Sm2 O13 68.6(3) 1_455 . ?
O15 Sm2 O14 90.8(3) . . ?
O11 Sm2 O14 78.8(3) . . ?
O6 Sm2 O14 74.2(3) 1_455 . ?
O13 Sm2 O14 142.5(3) . . ?
O15 Sm2 O8 78.3(3) . . ?
O11 Sm2 O8 122.9(3) . . ?
O6 Sm2 O8 133.4(3) 1_455 . ?
O13 Sm2 O8 70.8(3) . . ?
O14 Sm2 O8 144.3(3) . . ?
O15 Sm2 O3 116.9(3) . 2_765 ?
O11 Sm2 O3 81.8(3) . 2_765 ?
O6 Sm2 O3 143.0(3) 1_455 2_765 ?
O13 Sm2 O3 142.8(3) . 2_765 ?
O14 Sm2 O3 71.2(3) . 2_765 ?
O8 Sm2 O3 83.5(3) . 2_765 ?
O15 Sm2 O7 128.7(3) . . ?
O11 Sm2 O7 72.0(2) . . ?
O6 Sm2 O7 131.2(3) 1_455 . ?
O13 Sm2 O7 72.9(3) . . ?
O14 Sm2 O7 134.0(3) . . ?
O8 Sm2 O7 51.1(2) . . ?
O3 Sm2 O7 70.0(2) 2_765 . ?
O15 Sm2 O4 66.3(3) . 2_765 ?
O11 Sm2 O4 129.5(3) . 2_765 ?
O6 Sm2 O4 127.6(3) 1_455 2_765 ?
O13 Sm2 O4 137.1(3) . 2_765 ?
O14 Sm2 O4 71.5(3) . 2_765 ?
O8 Sm2 O4 73.1(3) . 2_765 ?
O3 Sm2 O4 50.6(3) 2_765 2_765 ?
O7 Sm2 O4 101.0(3) . 2_765 ?
O15 Sm2 C7 90.8(3) . 2_765 ?
O11 Sm2 C7 105.0(3) . 2_765 ?
O6 Sm2 C7 136.6(3) 1_455 2_765 ?
O13 Sm2 C7 152.2(3) . 2_765 ?
O14 Sm2 C7 64.7(3) . 2_765 ?
O8 Sm2 C7 81.5(3) . 2_765 ?
O3 Sm2 C7 26.4(3) 2_765 2_765 ?
O7 Sm2 C7 89.3(3) . 2_765 ?
O4 Sm2 C7 24.9(3) 2_765 2_765 ?
O15 Sm2 C14 103.0(3) . . ?
O11 Sm2 C14 98.4(3) . . ?
O6 Sm2 C14 139.9(3) 1_455 . ?
O13 Sm2 C14 71.4(3) . . ?
O14 Sm2 C14 145.2(3) . . ?
O8 Sm2 C14 24.8(3) . . ?
O3 Sm2 C14 74.0(3) 2_765 . ?
O7 Sm2 C14 26.4(3) . . ?
O4 Sm2 C14 85.0(3) 2_765 . ?
C7 Sm2 C14 83.2(3) 2_765 . ?
O15 Sm2 H13A 91.7 . . ?
O11 Sm2 H13A 76.5 . . ?
O6 Sm2 H13A 54.4 1_455 . ?
O13 Sm2 H13A 18.2 . . ?
O14 Sm2 H13A 126.0 . . ?
O8 Sm2 H13A 88.6 . . ?
O3 Sm2 H13A 147.8 2_765 . ?
O7 Sm2 H13A 80.7 . . ?
O4 Sm2 H13A 153.5 2_765 . ?
C7 Sm2 H13A 169.0 2_765 . ?
C14 Sm2 H13A 85.8 . . ?
O16 Cu O16 180.0(6) 2_656 . ?
O16 Cu N3 81.9(4) 2_656 2_656 ?
O16 Cu N3 98.1(4) . 2_656 ?
O16 Cu N3 98.1(4) 2_656 . ?
O16 Cu N3 81.9(4) . . ?
N3 Cu N3 180.000(1) 2_656 . ?
O12 S O10 114.7(5) . . ?
O12 S O11 109.8(5) . . ?
O10 S O11 109.5(5) . . ?
O12 S O9 111.9(5) . . ?
O10 S O9 103.0(5) . . ?
O11 S O9 107.6(5) . . ?
O12 S Sm1 139.5(4) . . ?
O10 S Sm1 51.0(3) . . ?
O11 S Sm1 110.6(3) . . ?
O9 S Sm1 53.5(3) . . ?
C6 O1 Sm1 127.1(7) . . ?
C7 O3 Sm1 124.1(7) . . ?
C7 O3 Sm2 92.5(6) . 2_765 ?
Sm1 O3 Sm2 137.4(3) . 2_765 ?
C7 O4 Sm2 92.7(8) . 2_765 ?
C13 O5 Sm1 126.5(7) . . ?
C13 O6 Sm2 165.4(8) . 1_655 ?
C14 O7 Sm1 123.6(6) . . ?
C14 O7 Sm2 92.1(6) . . ?
Sm1 O7 Sm2 140.9(3) . . ?
C14 O8 Sm2 95.7(7) . . ?
S O9 Sm1 144.4(4) . 2_765 ?
S O9 Sm1 98.2(4) . . ?
Sm1 O9 Sm1 113.9(3) 2_765 . ?
S O10 Sm1 101.8(4) . . ?
S O11 Sm2 142.3(4) . . ?
Sm2 O13 H13A 45.9 . . ?
Sm2 O13 H13B 148.4 . . ?
H13A O13 H13B 107.7 . . ?
Sm2 O14 H14A 111.2 . . ?
Sm2 O14 H14B 140.4 . . ?
H14A O14 H14B 107.7 . . ?
C20 O15 Sm2 136.6(8) . . ?
C20 O16 Cu 117.2(8) . . ?
H17B O17 H17C 107.7 . . ?
C5 N1 C1 118.8(10) . . ?
C5 N1 Sm1 121.3(7) . . ?
C1 N1 Sm1 119.9(7) . . ?
C12 N2 C8 118.9(10) . . ?
C12 N2 Sm1 121.5(7) . . ?
C8 N2 Sm1 119.2(7) . . ?
C15 N3 C19 120.2(13) . . ?
C15 N3 Cu 112.3(10) . . ?
C19 N3 Cu 127.5(9) . . ?
N1 C1 C2 123.7(12) . . ?
N1 C1 C6 114.3(11) . . ?
C2 C1 C6 122.0(11) . . ?
C3 C2 C1 117.4(12) . . ?
C3 C2 H2A 121.3 . . ?
C1 C2 H2A 121.3 . . ?
C2 C3 C4 120.4(12) . . ?
C2 C3 H3A 119.8 . . ?
C4 C3 H3A 119.8 . . ?
C5 C4 C3 116.3(11) . . ?
C5 C4 H4A 121.8 . . ?
C3 C4 H4A 121.8 . . ?
N1 C5 C4 123.1(11) . . ?
N1 C5 C7 115.2(9) . . ?
C4 C5 C7 121.7(10) . . ?
O2 C6 O1 127.2(12) . . ?
O2 C6 C1 119.3(12) . . ?
O1 C6 C1 113.5(10) . . ?
O4 C7 O3 120.5(12) . . ?
O4 C7 C5 123.3(11) . . ?
O3 C7 C5 116.1(9) . . ?
O4 C7 Sm2 62.4(7) . 2_765 ?
O3 C7 Sm2 61.1(6) . 2_765 ?
C5 C7 Sm2 160.1(8) . 2_765 ?
N2 C8 C9 122.4(10) . . ?
N2 C8 C13 113.8(10) . . ?
C9 C8 C13 123.6(10) . . ?
C8 C9 C10 116.0(10) . . ?
C8 C9 H9A 122.0 . . ?
C10 C9 H9A 122.0 . . ?
C11 C10 C9 121.1(11) . . ?
C11 C10 H10A 119.5 . . ?
C9 C10 H10A 119.5 . . ?
C10 C11 C12 117.6(11) . . ?
C10 C11 H11A 121.2 . . ?
C12 C11 H11A 121.2 . . ?
N2 C12 C11 123.8(10) . . ?
N2 C12 C14 113.4(9) . . ?
C11 C12 C14 122.5(10) . . ?
O5 C13 O6 126.1(10) . . ?
O5 C13 C8 116.1(9) . . ?
O6 C13 C8 117.6(10) . . ?
O8 C14 O7 120.6(10) . . ?
O8 C14 C12 122.2(11) . . ?
O7 C14 C12 117.2(9) . . ?
O8 C14 Sm2 59.5(6) . . ?
O7 C14 Sm2 61.5(5) . . ?
C12 C14 Sm2 175.8(7) . . ?
N3 C15 C16 124.6(15) . . ?
N3 C15 C20 113.9(12) . . ?
C16 C15 C20 121.4(14) . . ?
C15 C16 C17 115.3(15) . . ?
C15 C16 H16A 122.4 . . ?
C17 C16 H16A 122.4 . . ?
C18 C17 C16 120.6(14) . . ?
C18 C17 H17A 119.7 . . ?
C16 C17 H17A 119.7 . . ?
C19 C18 C17 119.1(15) . . ?
C19 C18 H18A 120.5 . . ?
C17 C18 H18A 120.5 . . ?
N3 C19 C18 120.2(14) . . ?
N3 C19 H19A 119.9 . . ?
C18 C19 H19A 119.9 . . ?
O15 C20 O16 126.6(13) . . ?
O15 C20 C15 119.6(12) . . ?
O16 C20 C15 113.8(11) . . ?

loop_
_geom_bond_atom_site_label_1
_geom_bond_atom_site_label_2
_geom_bond_distance
_geom_bond_site_symmetry_2
_geom_bond_publ_flag
Sm1 O1 2.399(8) . ?
Sm1 O9 2.406(8) 2_765 ?
Sm1 O5 2.448(7) . ?
Sm1 O3 2.478(8) . ?
Sm1 O10 2.495(8) . ?
Sm1 O7 2.502(7) . ?
Sm1 N1 2.527(8) . ?
Sm1 O9 2.553(7) . ?
Sm1 N2 2.589(9) . ?
Sm1 S 3.144(3) . ?
Sm2 O15 2.361(8) . ?
Sm2 O11 2.372(8) . ?
Sm2 O6 2.402(7) 1_455 ?
Sm2 O13 2.446(9) . ?
Sm2 O14 2.477(8) . ?
Sm2 O8 2.528(8) . ?
Sm2 O3 2.558(7) 2_765 ?
Sm2 O7 2.567(7) . ?
Sm2 O4 2.589(9) 2_765 ?
Sm2 C7 2.918(12) 2_765 ?
Sm2 C14 2.920(10) . ?
Sm2 H13A 1.9525 . ?
Cu O16 1.935(9) 2_656 ?
Cu O16 1.935(9) . ?
Cu N3 2.022(12) 2_656 ?
Cu N3 2.022(12) . ?
S O12 1.436(8) . ?
S O10 1.469(8) . ?
S O11 1.481(7) . ?
S O9 1.509(8) . ?
O1 C6 1.281(15) . ?
O2 C6 1.236(14) . ?
O3 C7 1.299(14) . ?
O3 Sm2 2.558(7) 2_765 ?
O4 C7 1.232(13) . ?
O4 Sm2 2.589(9) 2_765 ?
O5 C13 1.248(14) . ?
O6 C13 1.270(12) . ?
O6 Sm2 2.402(7) 1_655 ?
O7 C14 1.300(14) . ?
O8 C14 1.231(13) . ?
O9 Sm1 2.406(8) 2_765 ?
O13 H13A 0.8500 . ?
O13 H13B 0.8501 . ?
O14 H14A 0.8500 . ?
O14 H14B 0.8500 . ?
O15 C20 1.205(15) . ?
O16 C20 1.270(15) . ?
O17 H17B 0.8500 . ?
O17 H17C 0.8499 . ?
N1 C5 1.338(13) . ?
N1 C1 1.343(15) . ?
N2 C12 1.327(13) . ?
N2 C8 1.333(13) . ?
N3 C15 1.328(18) . ?
N3 C19 1.353(17) . ?
C1 C2 1.405(17) . ?
C1 C6 1.533(17) . ?
C2 C3 1.382(19) . ?
C2 H2A 0.9300 . ?
C3 C4 1.439(19) . ?
C3 H3A 0.9300 . ?
C4 C5 1.416(16) . ?
C4 H4A 0.9300 . ?
C5 C7 1.486(17) . ?
C7 Sm2 2.918(12) 2_765 ?
C8 C9 1.392(17) . ?
C8 C13 1.525(14) . ?
C9 C10 1.416(17) . ?
C9 H9A 0.9300 . ?
C10 C11 1.356(16) . ?
C10 H10A 0.9300 . ?
C11 C12 1.362(15) . ?
C11 H11A 0.9300 . ?
C12 C14 1.498(14) . ?
C15 C16 1.36(2) . ?
C15 C20 1.54(2) . ?
C16 C17 1.42(2) . ?
C16 H16A 0.9300 . ?
C17 C18 1.39(2) . ?
C17 H17A 0.9300 . ?
C18 C19 1.37(2) . ?
C18 H18A 0.9300 . ?
C19 H19A 0.9300 . ?

loop_
_geom_hbond_atom_site_label_D
_geom_hbond_atom_site_label_H
_geom_hbond_atom_site_label_A
_geom_hbond_distance_DH
_geom_hbond_distance_HA
_geom_hbond_distance_DA
_geom_hbond_angle_DHA
_geom_hbond_site_symmetry_A
O13 H13A O6 0.85 2.03 2.731(12) 139.2 1_455
O14 H14A O5 0.85 2.17 2.803(12) 131.2 2_765
O14 H14B O11 0.85 2.24 3.006(11) 149.2 2_665
O14 H14B O12 0.85 2.38 3.113(12) 144.3 2_665
O14 H14B S 0.85 2.82 3.655(9) 169.1 2_665
O17 H17B O16 0.85 1.96 2.800(12) 167.3 2_666
O17 H17C O1 0.85 2.00 2.771(11) 150.4 .
O17 H17C O7 0.85 2.64 3.176(11) 122.1 .
